data_7105770
loop_
_publ_author_name
'Shi Tang'
'Masahide Takeda'
'Yoshiaki Nakao'
'Tamejiro Hiyama'

_publ_section_title
;
 Nickel-catalysed Cross-coupling Reaction of Aryl(triorgano)silanes with
 Aryl Chlorides and Tosylates
;
_journal_name_full Chem.Commun.
_journal_page_first 307
_journal_paper_doi 10.1039/c0cc02173c
_journal_volume 47
_journal_year 2011
_chemical_formula_sum 'C22 H26 N2 O6 Si'
_chemical_formula_weight 442.54
_chemical_name_systematic
;
?
;
_space_group_IT_number 2
_symmetry_cell_setting triclinic
_symmetry_space_group_name_Hall '-P 1'
_symmetry_space_group_name_H-M 'P -1'
_atom_sites_solution_hydrogens geom
_atom_sites_solution_primary direct
_atom_sites_solution_secondary difmap
_audit_creation_method SHELXL-97
_cell_angle_alpha 86.269(10)
_cell_angle_beta 88.770(11)
_cell_angle_gamma 83.748(12)
_cell_formula_units_Z 2
_cell_length_a 7.895(5)
_cell_length_b 9.843(6)
_cell_length_c 14.780(9)
_cell_measurement_reflns_used 2742
_cell_measurement_temperature 300(2)
_cell_measurement_theta_max 26.13
_cell_measurement_theta_min 2.43
_cell_volume 1139.2(12)
_computing_cell_refinement 'Bruker SMART'
_computing_data_collection 'Bruker SMART'
_computing_data_reduction 'Bruker SAINT'
_computing_molecular_graphics 'Bruker SHELXTL'
_computing_publication_material 'Bruker SHELXTL'
_computing_structure_refinement 'SHELXL-97 (Sheldrick, 1997)'
_computing_structure_solution 'SHELXS-97 (Sheldrick, 1990)'
_diffrn_ambient_temperature 300(2)
_diffrn_detector_area_resol_mean 8.366
_diffrn_measured_fraction_theta_full 0.982
_diffrn_measured_fraction_theta_max 0.982
_diffrn_measurement_device_type 'CCD area detector'
_diffrn_measurement_method 'phi and omega scans'
_diffrn_radiation_monochromator graphite
_diffrn_radiation_source 'fine-focus sealed tube'
_diffrn_radiation_type MoK(J\a
_diffrn_radiation_wavelength 0.71073
_diffrn_reflns_av_R_equivalents 0.0229
_diffrn_reflns_av_sigmaI/netI 0.0376
_diffrn_reflns_limit_h_max 9
_diffrn_reflns_limit_h_min -8
_diffrn_reflns_limit_k_max 8
_diffrn_reflns_limit_k_min -11
_diffrn_reflns_limit_l_max 16
_diffrn_reflns_limit_l_min -17
_diffrn_reflns_number 6185
_diffrn_reflns_theta_full 25.50
_diffrn_reflns_theta_max 25.50
_diffrn_reflns_theta_min 1.38
_exptl_absorpt_coefficient_mu 0.143
_exptl_absorpt_correction_T_max 0.9584
_exptl_absorpt_correction_T_min 0.9320
_exptl_absorpt_correction_type empirical
_exptl_crystal_colour colorless
_exptl_crystal_density_diffrn 1.290
_exptl_crystal_density_method 'not measured'
_exptl_crystal_description prism
_exptl_crystal_F_000 468
_exptl_crystal_size_max 0.50
_exptl_crystal_size_mid 0.40
_exptl_crystal_size_min 0.30
_refine_diff_density_max 0.316
_refine_diff_density_min -0.257
_refine_diff_density_rms 0.053
_refine_ls_extinction_method none
_refine_ls_goodness_of_fit_ref 1.054
_refine_ls_hydrogen_treatment constr
_refine_ls_matrix_type full
_refine_ls_number_parameters 282
_refine_ls_number_reflns 4158
_refine_ls_number_restraints 0
_refine_ls_restrained_S_all 1.054
_refine_ls_R_factor_all 0.0578
_refine_ls_R_factor_gt 0.0480
_refine_ls_shift/su_max 0.000
_refine_ls_shift/su_mean 0.000
_refine_ls_structure_factor_coef Fsqd
_refine_ls_weighting_details 'calc w=1/[(J\s^2^(Fo^2^)+(0.0741P)^2^+0.1297P] where P=(Fo^2^ +2Fc^2^)/3'
_refine_ls_weighting_scheme calc
_refine_ls_wR_factor_gt 0.1249
_refine_ls_wR_factor_ref 0.1311
_reflns_number_gt 3438
_reflns_number_total 4158
_reflns_threshold_expression >2sigma(I)
_cod_data_source_file C0CC02173C.TXT
_cod_data_source_block 1'a_dinitrobenzoate
_cod_depositor_comments
;
The following automatic conversions were performed:
'_symmetry_cell_setting' value 'Triclinic' changed to 'triclinic'
according to '/home/saulius/struct/CIF-dictionaries/cif_core.dic'
dictionary named 'cif_core.dic' version 2.4.1 from 2010-06-29.

Automatic conversion script
Id: cif_fix_enum 1527 2010-12-29 10:47:43Z saulius 
;
_cod_original_cell_volume 1139.1(12)
_cod_original_sg_symbol_H-M P-1
_cod_database_code 7105770

loop_
_symmetry_equiv_pos_as_xyz
'x, y, z'
'-x, -y, -z'

loop_
_atom_site_label
_atom_site_type_symbol
_atom_site_fract_x
_atom_site_fract_y
_atom_site_fract_z
_atom_site_U_iso_or_equiv
_atom_site_adp_type
_atom_site_occupancy
_atom_site_symmetry_multiplicity
_atom_site_calc_flag
_atom_site_refinement_flags
_atom_site_disorder_assembly
_atom_site_disorder_group
Si1 Si 1.17521(6) -0.09098(5) 0.29700(3) 0.05197(17) Uani 1 1 d . . .
O6 O 0.74238(15) -0.06654(12) 0.20340(7) 0.0543(3) Uani 1 1 d . . .
C6 C 0.5764(2) 0.18123(18) 0.24042(11) 0.0516(4) Uani 1 1 d . . .
H6 H 0.6312 0.1272 0.2873 0.062 Uiso 1 1 calc R . .
C17 C 1.0964(2) 0.07719(17) 0.23565(11) 0.0506(4) Uani 1 1 d . . .
C9 C 0.8995(2) -0.26275(17) 0.27952(11) 0.0495(4) Uani 1 1 d . . .
H9 H 0.9834 -0.3408 0.2678 0.059 Uiso 1 1 calc R . .
C14 C 0.9841(2) -0.17435(16) 0.34463(11) 0.0481(4) Uani 1 1 d . . .
H14 H 0.8975 -0.0993 0.3587 0.058 Uiso 1 1 calc R . .
C10 C 0.7450(2) -0.32181(19) 0.32381(13) 0.0596(5) Uani 1 1 d . . .
H10A H 0.6561 -0.2476 0.3328 0.072 Uiso 1 1 calc R . .
H10B H 0.7018 -0.3827 0.2830 0.072 Uiso 1 1 calc R . .
O5 O 0.7068(2) -0.02906(16) 0.05343(9) 0.0778(4) Uani 1 1 d . . .
C7 C 0.6838(2) 0.00627(19) 0.12961(12) 0.0538(4) Uani 1 1 d . . .
C5 C 0.5855(2) 0.13855(18) 0.15254(11) 0.0510(4) Uani 1 1 d . . .
C8 C 0.8539(2) -0.19146(18) 0.18828(12) 0.0551(4) Uani 1 1 d . . .
H8A H 0.9563 -0.1692 0.1558 0.066 Uiso 1 1 calc R . .
H8B H 0.7962 -0.2509 0.1523 0.066 Uiso 1 1 calc R . .
C4 C 0.5041(2) 0.22078(19) 0.08301(13) 0.0593(5) Uani 1 1 d . . .
H4 H 0.5098 0.1939 0.0237 0.071 Uiso 1 1 calc R . .
C1 C 0.4846(2) 0.30510(18) 0.25742(12) 0.0555(4) Uani 1 1 d . . .
N1 N 0.4766(2) 0.35109(18) 0.35052(12) 0.0703(5) Uani 1 1 d . . .
C3 C 0.4147(2) 0.34299(19) 0.10398(13) 0.0609(5) Uani 1 1 d . . .
C2 C 0.4012(2) 0.38763(19) 0.19018(14) 0.0609(5) Uani 1 1 d . . .
H2 H 0.3384 0.4700 0.2025 0.073 Uiso 1 1 calc R . .
N2 N 0.3273(3) 0.43129(19) 0.03080(15) 0.0813(6) Uani 1 1 d . . .
C13 C 1.0228(3) -0.2585(2) 0.43508(12) 0.0603(5) Uani 1 1 d . . .
H13A H 1.1081 -0.3346 0.4244 0.072 Uiso 1 1 calc R . .
H13B H 1.0698 -0.2012 0.4770 0.072 Uiso 1 1 calc R . .
C18 C 1.0938(3) 0.0983(2) 0.14187(12) 0.0625(5) Uani 1 1 d . . .
H18 H 1.1399 0.0285 0.1064 0.075 Uiso 1 1 calc R . .
O3 O 0.2368(3) 0.53391(19) 0.05220(14) 0.1131(7) Uani 1 1 d . . .
O4 O 0.3521(3) 0.39817(18) -0.04713(13) 0.1052(6) Uani 1 1 d . . .
C22 C 1.0288(3) 0.18677(19) 0.28505(13) 0.0621(5) Uani 1 1 d . . .
H22 H 1.0291 0.1770 0.3481 0.075 Uiso 1 1 calc R . .
O2 O 0.3930(2) 0.45990(17) 0.36412(11) 0.0948(5) Uani 1 1 d . . .
C12 C 0.8660(3) -0.3131(2) 0.47766(13) 0.0656(5) Uani 1 1 d . . .
H12A H 0.7847 -0.2369 0.4936 0.079 Uiso 1 1 calc R . .
H12B H 0.8975 -0.3676 0.5330 0.079 Uiso 1 1 calc R . .
C15 C 1.3062(3) -0.2040(2) 0.21949(16) 0.0752(6) Uani 1 1 d . . .
H15A H 1.4020 -0.1591 0.1969 0.113 Uiso 1 1 calc R . .
H15B H 1.2379 -0.2223 0.1696 0.113 Uiso 1 1 calc R . .
H15C H 1.3459 -0.2886 0.2521 0.113 Uiso 1 1 calc R . .
O1 O 0.5542(3) 0.27943(19) 0.40887(10) 0.1042(6) Uani 1 1 d . . .
C21 C 0.9612(3) 0.3100(2) 0.24276(17) 0.0745(6) Uani 1 1 d . . .
H21 H 0.9184 0.3817 0.2775 0.089 Uiso 1 1 calc R . .
C19 C 1.0239(3) 0.2212(2) 0.09993(14) 0.0760(6) Uani 1 1 d . . .
H19 H 1.0223 0.2322 0.0370 0.091 Uiso 1 1 calc R . .
C11 C 0.7834(3) -0.3999(2) 0.41415(13) 0.0674(5) Uani 1 1 d . . .
H11A H 0.6785 -0.4269 0.4415 0.081 Uiso 1 1 calc R . .
H11B H 0.8590 -0.4823 0.4045 0.081 Uiso 1 1 calc R . .
C16 C 1.3111(3) -0.0537(2) 0.39270(15) 0.0780(6) Uani 1 1 d . . .
H16A H 1.3605 -0.1382 0.4220 0.117 Uiso 1 1 calc R . .
H16B H 1.2423 -0.0022 0.4357 0.117 Uiso 1 1 calc R . .
H16C H 1.4002 -0.0014 0.3695 0.117 Uiso 1 1 calc R . .
C20 C 0.9570(3) 0.3266(2) 0.15060(17) 0.0769(6) Uani 1 1 d . . .
H20 H 0.9093 0.4086 0.1223 0.092 Uiso 1 1 calc R . .

loop_
_atom_site_aniso_label
_atom_site_aniso_U_11
_atom_site_aniso_U_22
_atom_site_aniso_U_33
_atom_site_aniso_U_23
_atom_site_aniso_U_13
_atom_site_aniso_U_12
Si1 0.0498(3) 0.0468(3) 0.0585(3) 0.0001(2) -0.0079(2) -0.0022(2)
O6 0.0559(7) 0.0579(7) 0.0466(6) 0.0001(5) -0.0093(5) 0.0044(6)
C6 0.0464(9) 0.0564(10) 0.0505(10) 0.0107(8) -0.0055(7) -0.0058(7)
C17 0.0508(9) 0.0489(9) 0.0520(10) -0.0009(7) -0.0019(7) -0.0063(7)
C9 0.0490(9) 0.0434(9) 0.0548(10) -0.0047(7) -0.0063(7) 0.0032(7)
C14 0.0495(9) 0.0430(8) 0.0502(9) -0.0026(7) -0.0060(7) 0.0029(7)
C10 0.0559(10) 0.0554(10) 0.0685(12) -0.0043(9) -0.0089(8) -0.0090(8)
O5 0.0946(11) 0.0862(10) 0.0494(8) -0.0060(7) -0.0138(7) 0.0077(8)
C7 0.0514(9) 0.0639(11) 0.0465(10) 0.0008(8) -0.0096(7) -0.0087(8)
C5 0.0461(9) 0.0564(10) 0.0508(10) 0.0061(8) -0.0095(7) -0.0101(7)
C8 0.0561(10) 0.0561(10) 0.0528(10) -0.0115(8) -0.0071(8) 0.0015(8)
C4 0.0638(11) 0.0614(11) 0.0540(10) 0.0089(8) -0.0180(8) -0.0163(9)
C1 0.0549(10) 0.0538(10) 0.0577(11) 0.0053(8) -0.0007(8) -0.0104(8)
N1 0.0800(11) 0.0653(11) 0.0635(11) 0.0007(8) 0.0083(9) -0.0041(9)
C3 0.0623(11) 0.0529(10) 0.0679(12) 0.0158(9) -0.0239(9) -0.0146(9)
C2 0.0582(11) 0.0463(10) 0.0769(13) 0.0078(9) -0.0089(9) -0.0059(8)
N2 0.0958(14) 0.0577(11) 0.0908(14) 0.0225(10) -0.0435(11) -0.0184(10)
C13 0.0661(11) 0.0613(11) 0.0528(10) 0.0036(8) -0.0122(8) -0.0062(9)
C18 0.0692(12) 0.0647(12) 0.0534(10) 0.0016(9) 0.0038(9) -0.0101(9)
O3 0.1377(17) 0.0690(11) 0.1255(16) 0.0196(10) -0.0546(13) 0.0164(11)
O4 0.1487(17) 0.0853(11) 0.0809(12) 0.0211(9) -0.0565(11) -0.0150(11)
C22 0.0731(12) 0.0553(11) 0.0568(11) -0.0026(8) -0.0045(9) -0.0014(9)
O2 0.1196(14) 0.0717(10) 0.0883(12) -0.0100(8) 0.0166(10) 0.0103(10)
C12 0.0772(13) 0.0642(12) 0.0550(11) 0.0038(9) -0.0019(9) -0.0101(10)
C15 0.0563(11) 0.0671(13) 0.1002(16) -0.0109(11) 0.0048(11) 0.0043(10)
O1 0.1482(17) 0.0996(12) 0.0566(9) -0.0008(9) -0.0099(10) 0.0232(12)
C21 0.0778(14) 0.0511(11) 0.0919(16) -0.0036(10) -0.0031(11) 0.0052(10)
C19 0.0828(14) 0.0862(15) 0.0591(12) 0.0203(11) -0.0091(10) -0.0225(12)
C11 0.0731(13) 0.0596(11) 0.0700(13) 0.0023(9) 0.0017(10) -0.0141(10)
C16 0.0746(13) 0.0767(14) 0.0848(15) 0.0091(11) -0.0286(11) -0.0202(11)
C20 0.0690(13) 0.0630(13) 0.0957(17) 0.0235(12) -0.0153(11) -0.0077(10)

loop_
_atom_type_symbol
_atom_type_description
_atom_type_scat_dispersion_real
_atom_type_scat_dispersion_imag
_atom_type_scat_source
C C 0.0033 0.0016 'International Tables Vol C Tables 4.2.6.8 and 6.1.1.4'
H H 0.0000 0.0000 'International Tables Vol C Tables 4.2.6.8 and 6.1.1.4'
N N 0.0061 0.0033 'International Tables Vol C Tables 4.2.6.8 and 6.1.1.4'
O O 0.0106 0.0060 'International Tables Vol C Tables 4.2.6.8 and 6.1.1.4'
Si Si 0.0817 0.0704 'International Tables Vol C Tables 4.2.6.8 and 6.1.1.4'

loop_
_geom_angle_atom_site_label_1
_geom_angle_atom_site_label_2
_geom_angle_atom_site_label_3
_geom_angle
_geom_angle_site_symmetry_1
_geom_angle_site_symmetry_3
_geom_angle_publ_flag
C15 Si1 C16 108.92(12) . . ?
C15 Si1 C17 110.75(10) . . ?
C16 Si1 C17 107.86(10) . . ?
C15 Si1 C14 111.56(10) . . ?
C16 Si1 C14 109.22(10) . . ?
C17 Si1 C14 108.44(8) . . ?
C7 O6 C8 116.21(14) . . ?
C1 C6 C5 119.21(16) . . ?
C1 C6 H6 120.4 . . ?
C5 C6 H6 120.4 . . ?
C18 C17 C22 116.49(17) . . ?
C18 C17 Si1 123.74(14) . . ?
C22 C17 Si1 119.71(14) . . ?
C8 C9 C10 110.61(14) . . ?
C8 C9 C14 114.52(14) . . ?
C10 C9 C14 111.48(14) . . ?
C8 C9 H9 106.6 . . ?
C10 C9 H9 106.6 . . ?
C14 C9 H9 106.6 . . ?
C13 C14 C9 109.26(14) . . ?
C13 C14 Si1 112.51(12) . . ?
C9 C14 Si1 115.87(12) . . ?
C13 C14 H14 106.2 . . ?
C9 C14 H14 106.2 . . ?
Si1 C14 H14 106.2 . . ?
C11 C10 C9 113.45(15) . . ?
C11 C10 H10A 108.9 . . ?
C9 C10 H10A 108.9 . . ?
C11 C10 H10B 108.9 . . ?
C9 C10 H10B 108.9 . . ?
H10A C10 H10B 107.7 . . ?
O5 C7 O6 124.47(18) . . ?
O5 C7 C5 123.83(16) . . ?
O6 C7 C5 111.70(15) . . ?
C6 C5 C4 119.82(18) . . ?
C6 C5 C7 121.79(15) . . ?
C4 C5 C7 118.38(17) . . ?
O6 C8 C9 108.22(14) . . ?
O6 C8 H8A 110.1 . . ?
C9 C8 H8A 110.1 . . ?
O6 C8 H8B 110.1 . . ?
C9 C8 H8B 110.1 . . ?
H8A C8 H8B 108.4 . . ?
C3 C4 C5 118.39(18) . . ?
C3 C4 H4 120.8 . . ?
C5 C4 H4 120.8 . . ?
C2 C1 C6 122.19(18) . . ?
C2 C1 N1 118.64(18) . . ?
C6 C1 N1 119.17(16) . . ?
O1 N1 O2 123.8(2) . . ?
O1 N1 C1 118.17(18) . . ?
O2 N1 C1 118.00(18) . . ?
C2 C3 C4 123.37(17) . . ?
C2 C3 N2 117.66(19) . . ?
C4 C3 N2 118.97(19) . . ?
C3 C2 C1 117.02(18) . . ?
C3 C2 H2 121.5 . . ?
C1 C2 H2 121.5 . . ?
O4 N2 O3 124.47(19) . . ?
O4 N2 C3 117.7(2) . . ?
O3 N2 C3 117.8(2) . . ?
C12 C13 C14 112.42(15) . . ?
C12 C13 H13A 109.1 . . ?
C14 C13 H13A 109.1 . . ?
C12 C13 H13B 109.1 . . ?
C14 C13 H13B 109.1 . . ?
H13A C13 H13B 107.9 . . ?
C19 C18 C17 121.5(2) . . ?
C19 C18 H18 119.2 . . ?
C17 C18 H18 119.2 . . ?
C21 C22 C17 121.74(19) . . ?
C21 C22 H22 119.1 . . ?
C17 C22 H22 119.1 . . ?
C13 C12 C11 111.63(17) . . ?
C13 C12 H12A 109.3 . . ?
C11 C12 H12A 109.3 . . ?
C13 C12 H12B 109.3 . . ?
C11 C12 H12B 109.3 . . ?
H12A C12 H12B 108.0 . . ?
Si1 C15 H15A 109.5 . . ?
Si1 C15 H15B 109.5 . . ?
H15A C15 H15B 109.5 . . ?
Si1 C15 H15C 109.5 . . ?
H15A C15 H15C 109.5 . . ?
H15B C15 H15C 109.5 . . ?
C20 C21 C22 120.4(2) . . ?
C20 C21 H21 119.8 . . ?
C22 C21 H21 119.8 . . ?
C20 C19 C18 120.5(2) . . ?
C20 C19 H19 119.7 . . ?
C18 C19 H19 119.7 . . ?
C12 C11 C10 110.97(16) . . ?
C12 C11 H11A 109.4 . . ?
C10 C11 H11A 109.4 . . ?
C12 C11 H11B 109.4 . . ?
C10 C11 H11B 109.4 . . ?
H11A C11 H11B 108.0 . . ?
Si1 C16 H16A 109.5 . . ?
Si1 C16 H16B 109.5 . . ?
H16A C16 H16B 109.5 . . ?
Si1 C16 H16C 109.5 . . ?
H16A C16 H16C 109.5 . . ?
H16B C16 H16C 109.5 . . ?
C21 C20 C19 119.3(2) . . ?
C21 C20 H20 120.3 . . ?
C19 C20 H20 120.3 . . ?

loop_
_geom_bond_atom_site_label_1
_geom_bond_atom_site_label_2
_geom_bond_distance
_geom_bond_site_symmetry_2
_geom_bond_publ_flag
Si1 C15 1.866(2) . ?
Si1 C16 1.872(2) . ?
Si1 C17 1.8851(19) . ?
Si1 C14 1.8957(19) . ?
O6 C7 1.328(2) . ?
O6 C8 1.459(2) . ?
C6 C1 1.384(3) . ?
C6 C5 1.389(3) . ?
C6 H6 0.9300 . ?
C17 C18 1.388(3) . ?
C17 C22 1.393(3) . ?
C9 C8 1.511(2) . ?
C9 C10 1.525(3) . ?
C9 C14 1.547(2) . ?
C9 H9 0.9800 . ?
C14 C13 1.544(2) . ?
C14 H14 0.9800 . ?
C10 C11 1.516(3) . ?
C10 H10A 0.9700 . ?
C10 H10B 0.9700 . ?
O5 C7 1.204(2) . ?
C7 C5 1.496(3) . ?
C5 C4 1.390(2) . ?
C8 H8A 0.9700 . ?
C8 H8B 0.9700 . ?
C4 C3 1.377(3) . ?
C4 H4 0.9300 . ?
C1 C2 1.374(3) . ?
C1 N1 1.474(3) . ?
N1 O1 1.211(2) . ?
N1 O2 1.221(2) . ?
C3 C2 1.373(3) . ?
C3 N2 1.477(2) . ?
C2 H2 0.9300 . ?
N2 O4 1.223(3) . ?
N2 O3 1.227(3) . ?
C13 C12 1.511(3) . ?
C13 H13A 0.9700 . ?
C13 H13B 0.9700 . ?
C18 C19 1.387(3) . ?
C18 H18 0.9300 . ?
C22 C21 1.386(3) . ?
C22 H22 0.9300 . ?
C12 C11 1.513(3) . ?
C12 H12A 0.9700 . ?
C12 H12B 0.9700 . ?
C15 H15A 0.9600 . ?
C15 H15B 0.9600 . ?
C15 H15C 0.9600 . ?
C21 C20 1.362(3) . ?
C21 H21 0.9300 . ?
C19 C20 1.371(3) . ?
C19 H19 0.9300 . ?
C11 H11A 0.9700 . ?
C11 H11B 0.9700 . ?
C16 H16A 0.9600 . ?
C16 H16B 0.9600 . ?
C16 H16C 0.9600 . ?
C20 H20 0.9300 . ?
